data_4510400
loop_
_publ_author_name
'Morse, Graham E.'
'Gong, Ivan'
'Kawar, Yazan'
'Lough, Alan J.'
'Bender, Timothy P.'

_publ_section_title
;
 Crystal and Solid-State Arrangement Trends of Halogenated Boron
 Subphthalocyanines
;
_journal_issue 5
_journal_name_full 'Crystal Growth &amp; Design'
_journal_page_first 2138
_journal_paper_doi 10.1021/cg401475b
_journal_volume 14
_journal_year 2014
_chemical_formula_moiety 'C24 H6 B Cl7 N6'
_chemical_formula_sum 'C24 H6 B Cl7 N6'
_chemical_formula_weight 637.31
_chemical_name_common Cl-Cl6BsubPc
_chemical_name_systematic Chlorodo(hexachlorosubphthalocyaninato)boron(III)
_space_group_IT_number 14
_symmetry_cell_setting monoclinic
_symmetry_space_group_name_Hall '-P 2yn'
_symmetry_space_group_name_H-M 'P 1 21/n 1'
_atom_sites_solution_hydrogens geom
_atom_sites_solution_primary direct
_atom_sites_solution_secondary difmap
_cell_angle_alpha 90.00
_cell_angle_beta 99.5430(14)
_cell_angle_gamma 90.00
_cell_formula_units_Z 4
_cell_length_a 13.1035(3)
_cell_length_b 7.4123(2)
_cell_length_c 25.5026(6)
_cell_measurement_reflns_used 16092
_cell_measurement_temperature 150(1)
_cell_measurement_theta_max 27.5
_cell_measurement_theta_min 2.7
_cell_volume 2442.71(10)
_computing_cell_refinement 'Denzo-SMN (Otwinowski & Minor, 1997)'
_computing_data_collection 'Collect (Nonius B.V., 1997-2002)'
_computing_data_reduction Denzo-SMN
_computing_molecular_graphics 'PLATON (Spek, 2009)'
_computing_publication_material 'SHELXTL V6.1'
_computing_structure_refinement 'SHELXTL V6.1 (Sheldrick, 2008)'
_computing_structure_solution 'SIR-92 (Altomare et al., 1994)'
_diffrn_ambient_temperature 150(1)
_diffrn_detector_area_resol_mean 9
_diffrn_measured_fraction_theta_full 0.993
_diffrn_measured_fraction_theta_max 0.993
_diffrn_measurement_device_type 'Nonius KappaCCD'
_diffrn_measurement_method '\f scans and \w scans with \k offsets'
_diffrn_radiation_monochromator graphite
_diffrn_radiation_source 'fine-focus sealed tube'
_diffrn_radiation_type MoK\a
_diffrn_radiation_wavelength 0.71073
_diffrn_reflns_av_R_equivalents 0.0446
_diffrn_reflns_av_sigmaI/netI 0.0496
_diffrn_reflns_limit_h_max 16
_diffrn_reflns_limit_h_min -17
_diffrn_reflns_limit_k_max 9
_diffrn_reflns_limit_k_min -8
_diffrn_reflns_limit_l_max 33
_diffrn_reflns_limit_l_min -33
_diffrn_reflns_number 16092
_diffrn_reflns_theta_full 27.51
_diffrn_reflns_theta_max 27.51
_diffrn_reflns_theta_min 2.67
_exptl_absorpt_coefficient_mu 0.843
_exptl_absorpt_correction_T_max 0.954
_exptl_absorpt_correction_T_min 0.721
_exptl_absorpt_correction_type multi-scan
_exptl_absorpt_process_details
;
multi-scan from symmetry-related measurements
 Sortav (Blessing 1995)
;
_exptl_crystal_colour red
_exptl_crystal_density_diffrn 1.733
_exptl_crystal_density_method 'not measured'
_exptl_crystal_description plate
_exptl_crystal_F_000 1264
_exptl_crystal_size_max 0.36
_exptl_crystal_size_mid 0.20
_exptl_crystal_size_min 0.06
_refine_diff_density_max 0.346
_refine_diff_density_min -0.416
_refine_diff_density_rms 0.078
_refine_ls_extinction_method none
_refine_ls_goodness_of_fit_ref 1.042
_refine_ls_hydrogen_treatment constr
_refine_ls_matrix_type full
_refine_ls_number_parameters 343
_refine_ls_number_reflns 5584
_refine_ls_number_restraints 0
_refine_ls_restrained_S_all 1.042
_refine_ls_R_factor_all 0.0727
_refine_ls_R_factor_gt 0.0444
_refine_ls_shift/su_max 0.001
_refine_ls_shift/su_mean 0.000
_refine_ls_structure_factor_coef Fsqd
_refine_ls_weighting_details 'calc w=1/[\s^2^(Fo^2^)+(0.0606P)^2^+1.0634P] where P=(Fo^2^+2Fc^2^)/3'
_refine_ls_weighting_scheme calc
_refine_ls_wR_factor_gt 0.1065
_refine_ls_wR_factor_ref 0.1226
_reflns_number_gt 3992
_reflns_number_total 5584
_reflns_threshold_expression I>2\s(I)
_cod_data_source_file cg401475b_si_002.cif
_cod_data_source_block Cl-Cl6BsubPc[k09258]
_cod_depositor_comments 'Adding full bibliography for 4510399--4510406.cif.'
_cod_original_sg_symbol_H-M 'P 21/n'
_cod_database_code 4510400

loop_
_symmetry_equiv_pos_as_xyz
'x, y, z'
'-x+1/2, y+1/2, -z+1/2'
'-x, -y, -z'
'x-1/2, -y-1/2, z-1/2'

loop_
_atom_site_label
_atom_site_type_symbol
_atom_site_fract_x
_atom_site_fract_y
_atom_site_fract_z
_atom_site_U_iso_or_equiv
_atom_site_adp_type
_atom_site_occupancy
_atom_site_symmetry_multiplicity
_atom_site_calc_flag
_atom_site_refinement_flags
Cl1 Cl 0.61270(5) -0.25225(9) 0.33888(3) 0.03284(17) Uani 1 1 d .
Cl2 Cl 0.35689(6) 0.78068(12) 0.40924(4) 0.0552(2) Uani 1 1 d .
Cl3 Cl 0.56258(6) 0.78135(10) 0.49208(3) 0.03903(19) Uani 1 1 d .
Cl4 Cl 1.20601(5) 0.27839(11) 0.40987(3) 0.0423(2) Uani 1 1 d .
Cl5 Cl 1.20963(6) 0.16585(12) 0.29147(3) 0.0461(2) Uani 1 1 d .
Cl6 Cl 0.60075(6) 0.18501(12) 0.02421(3) 0.0451(2) Uani 1 1 d .
Cl7 Cl 0.37761(5) 0.29239(10) 0.04368(3) 0.03953(19) Uani 1 1 d .
N1 N 0.60296(15) 0.1210(3) 0.34791(8) 0.0251(5) Uani 1 1 d .
N2 N 0.76223(16) 0.1841(3) 0.40516(8) 0.0268(5) Uani 1 1 d .
N3 N 0.75969(15) 0.0098(3) 0.32652(8) 0.0241(4) Uani 1 1 d .
N4 N 0.77376(15) -0.0283(3) 0.23531(8) 0.0250(5) Uani 1 1 d .
N5 N 0.60875(15) 0.0136(3) 0.26157(8) 0.0246(4) Uani 1 1 d .
N6 N 0.46611(16) 0.1916(3) 0.27728(8) 0.0260(5) Uani 1 1 d .
C1 C 0.51295(19) 0.2094(3) 0.32831(10) 0.0255(5) Uani 1 1 d .
C2 C 0.50052(19) 0.3455(4) 0.36770(10) 0.0274(6) Uani 1 1 d .
C3 C 0.4261(2) 0.4789(4) 0.36939(10) 0.0316(6) Uani 1 1 d .
H3A H 0.3641 0.4809 0.3441 0.038 Uiso 1 1 calc R
C4 C 0.4451(2) 0.6081(4) 0.40874(11) 0.0324(6) Uani 1 1 d .
C5 C 0.5369(2) 0.6072(4) 0.44652(10) 0.0319(6) Uani 1 1 d .
C6 C 0.6104(2) 0.4748(3) 0.44589(10) 0.0285(6) Uani 1 1 d .
H6A H 0.6719 0.4734 0.4715 0.034 Uiso 1 1 calc R
C7 C 0.59199(19) 0.3438(3) 0.40680(10) 0.0266(5) Uani 1 1 d .
C8 C 0.6591(2) 0.2044(3) 0.39114(9) 0.0255(5) Uani 1 1 d .
C9 C 0.81120(19) 0.0966(3) 0.37047(9) 0.0253(5) Uani 1 1 d .
C10 C 0.91819(19) 0.1117(3) 0.36176(9) 0.0254(5) Uani 1 1 d .
C11 C 1.0055(2) 0.1844(3) 0.39276(10) 0.0283(6) Uani 1 1 d .
H11A H 1.0036 0.2250 0.4279 0.034 Uiso 1 1 calc R
C12 C 1.0951(2) 0.1961(4) 0.37107(10) 0.0309(6) Uani 1 1 d .
C13 C 1.0972(2) 0.1439(4) 0.31821(10) 0.0299(6) Uani 1 1 d .
C14 C 1.01040(19) 0.0728(3) 0.28678(10) 0.0280(6) Uani 1 1 d .
H14A H 1.0118 0.0386 0.2510 0.034 Uiso 1 1 calc R
C15 C 0.92089(19) 0.0528(3) 0.30902(9) 0.0248(5) Uani 1 1 d .
C16 C 0.81673(19) -0.0049(3) 0.28637(9) 0.0240(5) Uani 1 1 d .
C17 C 0.67082(19) -0.0047(3) 0.22378(9) 0.0250(5) Uani 1 1 d .
C18 C 0.60811(19) 0.0525(3) 0.17452(9) 0.0250(5) Uani 1 1 d .
C19 C 0.6351(2) 0.0740(4) 0.12452(9) 0.0280(6) Uani 1 1 d .
H19A H 0.7011 0.0372 0.1176 0.034 Uiso 1 1 calc R
C20 C 0.5639(2) 0.1498(4) 0.08549(10) 0.0293(6) Uani 1 1 d .
C21 C 0.4654(2) 0.2032(3) 0.09536(10) 0.0292(6) Uani 1 1 d .
C22 C 0.4391(2) 0.1889(3) 0.14544(10) 0.0282(6) Uani 1 1 d .
H22A H 0.3733 0.2279 0.1521 0.034 Uiso 1 1 calc R
C23 C 0.51208(19) 0.1151(3) 0.18617(10) 0.0257(5) Uani 1 1 d .
C24 C 0.51783(19) 0.1017(3) 0.24386(10) 0.0267(5) Uani 1 1 d .
B1 B 0.6466(2) -0.0245(4) 0.31871(11) 0.0265(6) Uani 1 1 d .

loop_
_atom_site_aniso_label
_atom_site_aniso_U_11
_atom_site_aniso_U_22
_atom_site_aniso_U_33
_atom_site_aniso_U_23
_atom_site_aniso_U_13
_atom_site_aniso_U_12
Cl1 0.0372(4) 0.0292(3) 0.0333(3) 0.0046(3) 0.0090(3) -0.0032(3)
Cl2 0.0343(4) 0.0576(5) 0.0720(6) -0.0246(4) 0.0044(4) 0.0140(4)
Cl3 0.0400(4) 0.0393(4) 0.0393(4) -0.0115(3) 0.0108(3) -0.0025(3)
Cl4 0.0254(4) 0.0646(5) 0.0353(4) -0.0086(3) 0.0004(3) -0.0074(3)
Cl5 0.0285(4) 0.0700(5) 0.0420(4) -0.0116(4) 0.0124(3) -0.0097(3)
Cl6 0.0394(4) 0.0714(5) 0.0246(3) 0.0091(3) 0.0057(3) 0.0047(4)
Cl7 0.0321(4) 0.0534(5) 0.0298(3) 0.0044(3) -0.0044(3) 0.0039(3)
N1 0.0243(11) 0.0278(11) 0.0240(10) 0.0010(9) 0.0065(9) -0.0014(9)
N2 0.0261(12) 0.0324(12) 0.0215(10) 0.0006(9) 0.0035(9) 0.0017(9)
N3 0.0236(11) 0.0257(11) 0.0232(10) 0.0027(8) 0.0044(8) 0.0025(9)
N4 0.0231(11) 0.0273(11) 0.0244(10) -0.0005(9) 0.0031(8) -0.0001(9)
N5 0.0236(11) 0.0255(11) 0.0247(10) -0.0008(9) 0.0045(8) -0.0019(9)
N6 0.0203(11) 0.0305(11) 0.0271(11) 0.0003(9) 0.0040(9) -0.0038(9)
C1 0.0216(13) 0.0275(13) 0.0285(12) 0.0017(10) 0.0076(10) -0.0038(10)
C2 0.0246(13) 0.0322(14) 0.0275(12) 0.0015(11) 0.0111(10) -0.0051(11)
C3 0.0219(13) 0.0373(15) 0.0364(14) -0.0001(12) 0.0076(11) -0.0035(11)
C4 0.0256(14) 0.0355(15) 0.0391(15) -0.0025(12) 0.0137(12) 0.0006(12)
C5 0.0340(15) 0.0332(15) 0.0319(13) -0.0032(11) 0.0153(12) -0.0063(12)
C6 0.0299(14) 0.0310(14) 0.0265(13) 0.0003(11) 0.0099(11) -0.0024(11)
C7 0.0251(13) 0.0290(13) 0.0273(12) 0.0013(11) 0.0090(10) -0.0025(11)
C8 0.0269(13) 0.0296(13) 0.0204(11) 0.0016(10) 0.0055(10) -0.0026(11)
C9 0.0272(13) 0.0254(13) 0.0222(12) 0.0041(10) 0.0008(10) 0.0016(10)
C10 0.0250(13) 0.0271(13) 0.0236(12) 0.0026(10) 0.0024(10) 0.0057(11)
C11 0.0288(14) 0.0324(14) 0.0227(12) -0.0006(11) 0.0017(10) 0.0010(11)
C12 0.0267(14) 0.0335(15) 0.0308(13) -0.0013(11) -0.0001(11) -0.0009(11)
C13 0.0257(13) 0.0322(14) 0.0329(14) -0.0009(11) 0.0078(11) -0.0002(11)
C14 0.0273(13) 0.0304(13) 0.0268(12) 0.0023(11) 0.0063(10) 0.0068(11)
C15 0.0244(13) 0.0244(13) 0.0246(12) 0.0023(10) 0.0006(10) 0.0029(10)
C16 0.0254(13) 0.0218(12) 0.0255(12) 0.0013(10) 0.0067(10) 0.0027(10)
C17 0.0273(13) 0.0230(12) 0.0249(12) -0.0025(10) 0.0051(10) -0.0028(10)
C18 0.0258(13) 0.0254(13) 0.0231(12) -0.0008(10) 0.0017(10) -0.0032(10)
C19 0.0257(13) 0.0323(14) 0.0257(12) -0.0042(11) 0.0034(10) -0.0034(11)
C20 0.0310(14) 0.0342(14) 0.0220(12) -0.0025(11) 0.0020(10) -0.0033(12)
C21 0.0262(14) 0.0309(14) 0.0276(13) 0.0006(11) -0.0039(11) -0.0034(11)
C22 0.0254(13) 0.0281(14) 0.0299(13) -0.0036(11) 0.0014(11) -0.0021(11)
C23 0.0223(13) 0.0261(13) 0.0285(12) -0.0035(11) 0.0033(10) -0.0015(10)
C24 0.0212(12) 0.0280(13) 0.0311(13) -0.0004(11) 0.0048(10) -0.0032(11)
B1 0.0268(15) 0.0280(15) 0.0247(14) 0.0021(12) 0.0044(11) -0.0041(12)

loop_
_atom_type_symbol
_atom_type_description
_atom_type_scat_dispersion_real
_atom_type_scat_dispersion_imag
_atom_type_scat_source
C C 0.0033 0.0016 'International Tables Vol C Tables 4.2.6.8 and 6.1.1.4'
H H 0.0000 0.0000 'International Tables Vol C Tables 4.2.6.8 and 6.1.1.4'
N N 0.0061 0.0033 'International Tables Vol C Tables 4.2.6.8 and 6.1.1.4'
B B 0.0013 0.0007 'International Tables Vol C Tables 4.2.6.8 and 6.1.1.4'
Cl Cl 0.1484 0.1585 'International Tables Vol C Tables 4.2.6.8 and 6.1.1.4'

loop_
_geom_angle_atom_site_label_1
_geom_angle_atom_site_label_2
_geom_angle_atom_site_label_3
_geom_angle
C8 N1 C1 113.2(2)
C8 N1 B1 122.3(2)
C1 N1 B1 123.1(2)
C9 N2 C8 116.5(2)
C16 N3 C9 113.2(2)
C16 N3 B1 122.9(2)
C9 N3 B1 122.4(2)
C16 N4 C17 116.1(2)
C17 N5 C24 113.7(2)
C17 N5 B1 122.1(2)
C24 N5 B1 123.0(2)
C24 N6 C1 117.5(2)
N6 C1 N1 122.1(2)
N6 C1 C2 130.5(2)
N1 C1 C2 105.6(2)
C3 C2 C7 119.7(2)
C3 C2 C1 132.3(2)
C7 C2 C1 107.5(2)
C4 C3 C2 118.2(2)
C3 C4 C5 121.6(2)
C3 C4 Cl2 118.7(2)
C5 C4 Cl2 119.7(2)
C6 C5 C4 120.9(2)
C6 C5 Cl3 118.7(2)
C4 C5 Cl3 120.2(2)
C5 C6 C7 118.0(2)
C6 C7 C2 121.5(2)
C6 C7 C8 130.9(2)
C2 C7 C8 106.9(2)
N2 C8 N1 123.0(2)
N2 C8 C7 129.2(2)
N1 C8 C7 105.8(2)
N2 C9 N3 122.8(2)
N2 C9 C10 129.7(2)
N3 C9 C10 105.5(2)
C11 C10 C15 120.8(2)
C11 C10 C9 131.7(2)
C15 C10 C9 107.2(2)
C12 C11 C10 118.1(2)
C11 C12 C13 121.3(2)
C11 C12 Cl4 118.9(2)
C13 C12 Cl4 119.9(2)
C14 C13 C12 121.0(2)
C14 C13 Cl5 118.7(2)
C12 C13 Cl5 120.3(2)
C13 C14 C15 118.2(2)
C14 C15 C10 120.5(2)
C14 C15 C16 131.9(2)
C10 C15 C16 107.3(2)
N4 C16 N3 122.9(2)
N4 C16 C15 129.7(2)
N3 C16 C15 105.8(2)
N4 C17 N5 123.5(2)
N4 C17 C18 129.3(2)
N5 C17 C18 105.3(2)
C19 C18 C23 121.7(2)
C19 C18 C17 129.6(2)
C23 C18 C17 108.1(2)
C20 C19 C18 118.0(2)
C19 C20 C21 121.3(2)
C19 C20 Cl6 117.4(2)
C21 C20 Cl6 121.27(19)
C22 C21 C20 121.3(2)
C22 C21 Cl7 119.8(2)
C20 C21 Cl7 118.9(2)
C21 C22 C23 118.1(2)
C22 C23 C18 119.5(2)
C22 C23 C24 133.4(2)
C18 C23 C24 106.8(2)
N6 C24 N5 121.9(2)
N6 C24 C23 130.8(2)
N5 C24 C23 105.1(2)
N1 B1 N3 105.5(2)
N1 B1 N5 105.2(2)
N3 B1 N5 105.2(2)
N1 B1 Cl1 113.41(19)
N3 B1 Cl1 113.67(19)
N5 B1 Cl1 113.07(18)

loop_
_geom_bond_atom_site_label_1
_geom_bond_atom_site_label_2
_geom_bond_distance
Cl1 B1 1.840(3)
Cl2 C4 1.725(3)
Cl3 C5 1.732(3)
Cl4 C12 1.728(3)
Cl5 C13 1.731(3)
Cl6 C20 1.730(3)
Cl7 C21 1.731(2)
N1 C8 1.368(3)
N1 C1 1.369(3)
N1 B1 1.478(4)
N2 C9 1.343(3)
N2 C8 1.347(3)
N3 C16 1.369(3)
N3 C9 1.369(3)
N3 B1 1.485(3)
N4 C16 1.341(3)
N4 C17 1.343(3)
N5 C17 1.367(3)
N5 C24 1.368(3)
N5 B1 1.486(3)
N6 C24 1.350(3)
N6 C1 1.350(3)
C1 C2 1.452(4)
C2 C3 1.394(4)
C2 C7 1.426(4)
C3 C4 1.380(4)
C4 C5 1.411(4)
C5 C6 1.377(4)
C6 C7 1.384(4)
C7 C8 1.455(4)
C9 C10 1.460(4)
C10 C11 1.387(4)
C10 C15 1.420(3)
C11 C12 1.382(4)
C12 C13 1.407(4)
C13 C14 1.382(4)
C14 C15 1.393(4)
C15 C16 1.455(3)
C17 C18 1.446(3)
C18 C19 1.388(3)
C18 C23 1.418(3)
C19 C20 1.367(4)
C20 C21 1.412(4)
C21 C22 1.381(4)
C22 C23 1.401(3)
C23 C24 1.464(3)
